data_2212443
loop_
_publ_author_name
'Simone, Michela'
'Fleet, George W. J.'
'Bream, Richard'
'Watkin, David J.'

_publ_section_title
5-Amino-5-deoxy-2-<i>C</i>-hydroxymethyl-2,3-<i>O</i>-isopropylidene-<small>L</small>-lyxono-1,5-lactam
_journal_coeditor_code AT2225
_journal_issue 3
_journal_name_full 'Acta Crystallographica Section E'
_journal_page_first o1409
_journal_page_last o1411
_journal_paper_doi 10.1107/S1600536807007568
_journal_volume 63
_journal_year 2007
_chemical_formula_iupac 'C9 H15 N1 O5'
_chemical_formula_moiety 'C9 H15 N1 O5'
_chemical_formula_sum 'C9 H15 N O5'
_chemical_formula_weight 217.22
_chemical_name_systematic
;
2-<i>C</i>-Hydroxymethyl-2,3-<i>O</i>-isopropylidene-L-lyxono-1,5-lactam
;
_space_group_IT_number 18
_symmetry_cell_setting orthorhombic
_symmetry_space_group_name_Hall 'P 2bc 2'
_symmetry_space_group_name_H-M 'P 2 21 21'
_atom_sites_solution_hydrogens geom
_atom_sites_solution_primary direct
_audit_creation_method CRYSTALS_ver_12.84
_cell_angle_alpha 90
_cell_angle_beta 90
_cell_angle_gamma 90
_cell_formula_units_Z 4
_cell_length_a 6.2423(2)
_cell_length_b 12.0919(4)
_cell_length_c 14.1651(6)
_cell_measurement_reflns_used 1345
_cell_measurement_temperature 150
_cell_measurement_theta_max 27
_cell_measurement_theta_min 5
_cell_volume 1069.20(7)
_computing_cell_refinement 'DENZO/SCALEPACK (Otwinowski & Minor, 1997)'
_computing_data_collection 'COLLECT (Nonius, 2001).'
_computing_data_reduction DENZO/SCALEPACK
_computing_molecular_graphics 'CAMERON (Watkin <i>et al.</i>,  1996)'
_computing_publication_material CRYSTALS
_computing_structure_refinement 'CRYSTALS (Betteridge <i>et al.</i>,  2003)'
_computing_structure_solution 'SIR92 (Altomare <i>et al.</i>,  1994)'
_diffrn_ambient_temperature 150
_diffrn_measured_fraction_theta_full 0.983
_diffrn_measured_fraction_theta_max 0.975
_diffrn_measurement_device_type 'Nonius KappaCCD area-detector'
_diffrn_measurement_method \w
_diffrn_radiation_monochromator graphite
_diffrn_radiation_type 'Mo K\a'
_diffrn_radiation_wavelength 0.71073
_diffrn_reflns_av_R_equivalents 0.025
_diffrn_reflns_limit_h_max 8
_diffrn_reflns_limit_h_min -8
_diffrn_reflns_limit_k_max 15
_diffrn_reflns_limit_k_min -15
_diffrn_reflns_limit_l_max 18
_diffrn_reflns_limit_l_min -18
_diffrn_reflns_number 6832
_diffrn_reflns_theta_full 26.383
_diffrn_reflns_theta_max 27.482
_diffrn_reflns_theta_min 5.259
_diffrn_standards_number 0
_exptl_absorpt_coefficient_mu 0.110
_exptl_absorpt_correction_T_max 0.96
_exptl_absorpt_correction_T_min 0.84
_exptl_absorpt_correction_type multi-scan
_exptl_absorpt_process_details '(DENZO/SCALEPACK; Otwinowski & Minor, 1997)'
_exptl_crystal_colour colourless
_exptl_crystal_density_diffrn 1.349
_exptl_crystal_density_method 'not measured'
_exptl_crystal_description plate
_exptl_crystal_F_000 464
_exptl_crystal_size_max 0.70
_exptl_crystal_size_mid 0.42
_exptl_crystal_size_min 0.39
_refine_diff_density_max 0.19
_refine_diff_density_min -0.18
_refine_ls_extinction_method none
_refine_ls_goodness_of_fit_ref 0.8874
_refine_ls_hydrogen_treatment constr
_refine_ls_matrix_type full
_refine_ls_number_parameters 136
_refine_ls_number_reflns 1402
_refine_ls_number_restraints 333
_refine_ls_R_factor_all 0.0329
_refine_ls_R_factor_gt 0.0329
_refine_ls_shift/su_max 0.000207
_refine_ls_structure_factor_coef Fsqd
_refine_ls_weighting_details 'w = 1/[\s^2^(F^2^) + (0.04P)^2^ + 0.18P], where P=[max(Fo^2^,0) + 2Fc^2^]/3'
_refine_ls_weighting_scheme calc
_refine_ls_wR_factor_all 0.0754
_refine_ls_wR_factor_gt 0.0754
_refine_ls_wR_factor_ref 0.0754
_reflns_number_gt 1402
_reflns_number_total 1402
_reflns_threshold_expression I>-3\s(I)
_cod_data_source_file at2225.cif
_cod_data_source_block 3
_cod_original_formula_sum 'C9 H15 N1 O5'
_cod_database_code 2212443
_cod_database_fobs_code 2212443

loop_
_symmetry_equiv_pos_as_xyz
x,y,z
x,-y,-z
-x,y+1/2,-z+1/2
-x,-y+1/2,z+1/2

loop_
_atom_site_type_symbol
_atom_site_label
_atom_site_fract_x
_atom_site_fract_y
_atom_site_fract_z
_atom_site_U_iso_or_equiv
_atom_site_adp_type
_atom_site_occupancy
C C1 0.7689(2) 0.36364(11) 0.24059(9) 0.0218 Uani 1.0000
C C2 0.6527(2) 0.40678(11) 0.15372(9) 0.0244 Uani 1.0000
C C3 0.6634(3) 0.53128(11) 0.14364(10) 0.0284 Uani 1.0000
C C4 0.8936(3) 0.56994(12) 0.14233(11) 0.0328 Uani 1.0000
N N5 1.0184(2) 0.52029(11) 0.21867(9) 0.0328 Uani 1.0000
O O5 0.45119(17) 0.28841(8) 0.31454(8) 0.0361 Uani 1.0000
C C6 0.9726(2) 0.42833(12) 0.26584(10) 0.0255 Uani 1.0000
O O7 1.08682(17) 0.39314(9) 0.33104(8) 0.0350 Uani 1.0000
C C7 0.6349(2) 0.35344(11) 0.33024(9) 0.0258 Uani 1.0000
O O8 0.5438(2) 0.57202(8) 0.22163(8) 0.0356 Uani 1.0000
O O9 0.76720(18) 0.35597(8) 0.07790(6) 0.0302 Uani 1.0000
H H9 0.3364 0.3237 0.3128 0.0543 Uiso 1.0000
C C10 0.8366(3) 0.24932(11) 0.10950(9) 0.0261 Uani 1.0000
H H10 0.5431 0.6419 0.2170 0.0535 Uiso 1.0000
O O11 0.83058(18) 0.25414(7) 0.21157(6) 0.0257 Uani 1.0000
C C12 0.6863(3) 0.15998(12) 0.07612(11) 0.0373 Uani 1.0000
C C13 1.0646(3) 0.23253(17) 0.07736(12) 0.0455 Uani 1.0000
H H13 1.1436 0.5518 0.2340 0.0405 Uiso 1.0000
H H21 0.5013 0.3829 0.1550 0.0275 Uiso 1.0000
H H31 0.5925 0.5537 0.0843 0.0326 Uiso 1.0000
H H41 0.8977 0.6510 0.1529 0.0380 Uiso 1.0000
H H42 0.9530 0.5510 0.0810 0.0385 Uiso 1.0000
H H71 0.7231 0.3183 0.3774 0.0312 Uiso 1.0000
H H72 0.5957 0.4294 0.3497 0.0305 Uiso 1.0000
H H121 0.7335 0.0879 0.0991 0.0556 Uiso 1.0000
H H122 0.5442 0.1776 0.0960 0.0557 Uiso 1.0000
H H123 0.6891 0.1601 0.0064 0.0552 Uiso 1.0000
H H131 1.1219 0.1634 0.1012 0.0681 Uiso 1.0000
H H132 1.1507 0.2953 0.0976 0.0675 Uiso 1.0000
H H133 1.0609 0.2316 0.0098 0.0676 Uiso 1.0000

loop_
_atom_site_aniso_label
_atom_site_aniso_U_11
_atom_site_aniso_U_22
_atom_site_aniso_U_33
_atom_site_aniso_U_12
_atom_site_aniso_U_13
_atom_site_aniso_U_23
C1 0.0241(6) 0.0184(6) 0.0228(6) 0.0020(5) -0.0001(5) -0.0004(5)
C2 0.0260(6) 0.0234(6) 0.0236(6) 0.0005(5) -0.0023(6) 0.0001(5)
C3 0.0370(7) 0.0219(6) 0.0262(6) 0.0029(6) 0.0007(6) 0.0020(5)
C4 0.0431(8) 0.0240(7) 0.0313(7) -0.0056(6) 0.0064(7) 0.0027(6)
N5 0.0308(6) 0.0351(7) 0.0327(6) -0.0131(5) 0.0000(6) -0.0006(5)
O5 0.0266(5) 0.0245(5) 0.0571(7) -0.0020(4) 0.0105(5) -0.0005(5)
C6 0.0229(6) 0.0293(7) 0.0243(6) 0.0018(5) 0.0012(5) -0.0035(5)
O7 0.0266(5) 0.0441(6) 0.0344(5) 0.0025(5) -0.0067(5) -0.0009(5)
C7 0.0258(6) 0.0253(7) 0.0263(6) 0.0003(5) 0.0035(6) 0.0011(6)
O8 0.0463(6) 0.0219(5) 0.0388(6) 0.0050(5) 0.0107(5) 0.0018(4)
O9 0.0462(6) 0.0235(5) 0.0209(4) 0.0041(5) 0.0009(5) 0.0007(4)
C10 0.0341(7) 0.0227(6) 0.0215(6) 0.0043(6) 0.0015(6) 0.0000(5)
O11 0.0341(5) 0.0213(4) 0.0216(4) 0.0063(4) -0.0013(4) -0.0010(3)
C12 0.0511(9) 0.0295(7) 0.0313(7) -0.0039(7) -0.0065(8) -0.0023(6)
C13 0.0388(8) 0.0545(10) 0.0432(9) 0.0095(9) 0.0132(8) 0.0041(8)

loop_
_atom_type_symbol
_atom_type_scat_dispersion_real
_atom_type_scat_dispersion_imag
_atom_type_scat_source
C 0.0033 0.0016 'International Tables Vol C 4.2.6.8 and 6.1.1.4'
O 0.0106 0.0060 'International Tables Vol C 4.2.6.8 and 6.1.1.4'
N 0.0061 0.0033 'International Tables Vol C 4.2.6.8 and 6.1.1.4'
H 0.0000 0.0000 'International Tables Vol C 4.2.6.8 and 6.1.1.4'

loop_
_geom_angle_atom_site_label_1
_geom_angle_atom_site_label_2
_geom_angle_atom_site_label_3
_geom_angle
_geom_angle_publ_flag
C2 C1 C6 114.13(11) no
C2 C1 C7 116.11(11) no
C6 C1 C7 107.55(10) no
C2 C1 O11 102.24(10) no
C6 C1 O11 108.27(11) no
C7 C1 O11 108.07(10) no
C1 C2 C3 113.36(11) no
C1 C2 O9 102.85(10) no
C3 C2 O9 109.56(11) no
C1 C2 H21 110.0 no
C3 C2 H21 109.5 no
O9 C2 H21 111.5 no
C2 C3 C4 110.52(13) no
C2 C3 O8 104.39(11) no
C4 C3 O8 113.68(12) no
C2 C3 H31 109.5 no
C4 C3 H31 109.3 no
O8 C3 H31 109.3 no
C3 C4 N5 111.75(12) no
C3 C4 H41 109.2 no
N5 C4 H41 106.3 no
C3 C4 H42 107.5 no
N5 C4 H42 111.2 no
H41 C4 H42 111.0 no
C4 N5 C6 126.96(12) no
C4 N5 H13 118.0 no
C6 N5 H13 115.0 no
C7 O5 H9 114.7 no
C1 C6 N5 119.17(12) no
C1 C6 O7 118.31(12) no
N5 C6 O7 122.51(13) no
C1 C7 O5 111.11(11) no
C1 C7 H71 107.4 no
O5 C7 H71 109.2 no
C1 C7 H72 107.0 no
O5 C7 H72 111.2 no
H71 C7 H72 111.0 no
C3 O8 H10 106.8 no
C2 O9 C10 107.67(10) no
O9 C10 O11 105.55(10) no
O9 C10 C12 111.04(12) no
O11 C10 C12 109.02(12) no
O9 C10 C13 108.21(13) no
O11 C10 C13 109.37(13) no
C12 C10 C13 113.35(13) no
C10 O11 C1 109.23(9) no
C10 C12 H121 110.3 no
C10 C12 H122 109.0 no
H121 C12 H122 112.4 no
C10 C12 H123 107.6 no
H121 C12 H123 109.2 no
H122 C12 H123 108.1 no
C10 C13 H131 111.0 no
C10 C13 H132 109.1 no
H131 C13 H132 111.5 no
C10 C13 H133 106.3 no
H131 C13 H133 110.3 no
H132 C13 H133 108.5 no

loop_
_geom_bond_atom_site_label_1
_geom_bond_atom_site_label_2
_geom_bond_distance
_geom_bond_publ_flag
C1 C2 1.5205(17) no
C1 C6 1.5355(19) no
C1 C7 1.5257(18) no
C1 O11 1.4390(16) no
C2 C3 1.5137(19) no
C2 O9 1.4289(16) no
C2 H21 0.989 no
C3 C4 1.512(2) no
C3 O8 1.4211(18) no
C3 H31 0.988 no
C4 N5 1.462(2) no
C4 H41 0.992 no
C4 H42 0.972 no
N5 C6 1.3285(19) no
N5 H13 0.896 no
O5 C7 1.4079(17) no
O5 H9 0.834 no
C6 O7 1.2418(17) no
C7 H71 0.964 no
C7 H72 0.990 no
O8 H10 0.847 no
O9 C10 1.4322(16) no
C10 O11 1.4474(16) no
C10 C12 1.507(2) no
C10 C13 1.508(2) no
C12 H121 0.976 no
C12 H122 0.955 no
C12 H123 0.988 no
C13 H131 0.970 no
C13 H132 0.973 no
C13 H133 0.958 no

loop_
_geom_hbond_atom_site_label_D
_geom_hbond_atom_site_label_H
_geom_hbond_atom_site_label_A
_geom_hbond_site_symmetry_A
_geom_hbond_distance_DH
_geom_hbond_distance_HA
_geom_hbond_distance_DA
_geom_hbond_angle_DHA
_geom_hbond_publ_flag
O5 H9 O7 1_455 0.83 1.79 2.614(2) 170 yes
O8 H10 O5 3_655 0.85 1.83 2.666(2) 170 yes
N5 H13 O8 1_655 0.90 2.52 3.339(2) 153 yes
N5 H13 O11 3_755 0.90 2.57 3.140(2) 122 yes

loop_
_cod_related_entry_id
_cod_related_entry_database
_cod_related_entry_code
1 ChemSpider 21185537
